data_2021428
loop_
_publ_author_name
'Cole, Wyatt'
'Hemmingson, Stephanie L.'
'Eisenberg, Audrey C.'
'Ulman, Catherine A.'
'Tanski, Joseph M.'
'Getzler, Yutan D. Y. L.'

_publ_section_title
;
 Synthesis and crystal structures of some
 bis(3-methyl-1<i>H</i>-indol-2-yl)(salicyl)methanes
;
_journal_coeditor_code FN3286
_journal_issue 1
_journal_name_full 'Acta Crystallographica Section C'
_journal_page_first 65
_journal_page_last 69
_journal_paper_doi 10.1107/S2053229618017758
_journal_volume 75
_journal_year 2019
_chemical_formula_iupac 'C25 H20 Cl2 N2 O, 2C2 H6 O S'
_chemical_formula_moiety 'C25 H20 Cl2 N2 O, 2(C2 H6 O S)'
_chemical_formula_sum 'C29 H32 Cl2 N2 O3 S2'
_chemical_formula_weight 591.58
_chemical_name_systematic
;
2-[Bis(3-methyl-1<i>H</i>-indol-2-yl)methyl]-4,6-dichlorophenol
dimethyl sulfoxide disolvate
;
_space_group_crystal_system triclinic
_space_group_IT_number 2
_space_group_name_Hall '-P 1'
_space_group_name_H-M_alt 'P -1'
_symmetry_space_group_name_Hall '-P 1'
_symmetry_space_group_name_H-M 'P -1'
_atom_sites_solution_hydrogens mixed
_cell_angle_alpha 72.406(2)
_cell_angle_beta 83.232(2)
_cell_angle_gamma 83.086(2)
_cell_formula_units_Z 2
_cell_length_a 8.9836(9)
_cell_length_b 10.9082(11)
_cell_length_c 15.7820(16)
_cell_measurement_reflns_used 9925
_cell_measurement_temperature 125.(2)
_cell_measurement_theta_max 30.0619
_cell_measurement_theta_min 2.2922
_cell_volume 1458.1(3)
_computing_cell_refinement
;
SAINT (Bruker, 2013)
;
_computing_data_collection
;
APEX2 (Bruker, 2013)
;
_computing_data_reduction
;
SAINT (Bruker, 2013)
;
_computing_molecular_graphics
;
SHELXTL2014 (Sheldrick, 2008)
;
_computing_publication_material
;
SHELXTL2014 (Sheldrick, 2008), OLEX2 (Dolomanov <i>et al.</i>,
2009) and
Mercury (Macrae <i>et al.</i>,  2008)
;
_computing_structure_refinement
;
SHELXL2014 (Sheldrick, 2015b)
;
_computing_structure_solution
;
SHELXT2014 (Sheldrick, 2015a)
;
_diffrn_ambient_temperature 125(2)
_diffrn_detector_area_resol_mean 8.3333
_diffrn_measured_fraction_theta_full 0.997
_diffrn_measured_fraction_theta_max 0.997
_diffrn_measurement_device_type 'Bruker APEXII CCD'
_diffrn_measurement_method '\f and \w scans'
_diffrn_radiation_monochromator graphite
_diffrn_radiation_source 'fine-focus sealed tube'
_diffrn_radiation_type MoK\a
_diffrn_radiation_wavelength 0.71073
_diffrn_reflns_av_R_equivalents 0.0691
_diffrn_reflns_av_unetI/netI 0.0732
_diffrn_reflns_limit_h_max 12
_diffrn_reflns_limit_h_min -12
_diffrn_reflns_limit_k_max 15
_diffrn_reflns_limit_k_min -15
_diffrn_reflns_limit_l_max 22
_diffrn_reflns_limit_l_min -22
_diffrn_reflns_number 37620
_diffrn_reflns_theta_full 30.59
_diffrn_reflns_theta_max 30.59
_diffrn_reflns_theta_min 1.97
_exptl_absorpt_coefficient_mu 0.399
_exptl_absorpt_correction_T_max 0.99
_exptl_absorpt_correction_T_min 0.88
_exptl_absorpt_correction_type multi-scan
_exptl_absorpt_process_details
;
(SADABS; Bruker, 2013)
;
_exptl_crystal_colour colourless
_exptl_crystal_density_diffrn 1.347
_exptl_crystal_density_method 'not measured'
_exptl_crystal_description needle
_exptl_crystal_F_000 620
_exptl_crystal_size_max 0.380
_exptl_crystal_size_mid 0.080
_exptl_crystal_size_min 0.035
_refine_diff_density_max 0.443
_refine_diff_density_min -0.555
_refine_ls_extinction_method none
_refine_ls_goodness_of_fit_ref 1.015
_refine_ls_hydrogen_treatment mixed
_refine_ls_matrix_type full
_refine_ls_number_parameters 358
_refine_ls_number_reflns 8941
_refine_ls_number_restraints 3
_refine_ls_restrained_S_all 1.015
_refine_ls_R_factor_all 0.0995
_refine_ls_R_factor_gt 0.0486
_refine_ls_shift/su_max 0.000
_refine_ls_shift/su_mean 0.000
_refine_ls_structure_factor_coef Fsqd
_refine_ls_weighting_details 'w=1/[\s^2^(Fo^2^)+(0.0502P)^2^+0.3396P] where P=(Fo^2^+2Fc^2^)/3'
_refine_ls_weighting_scheme calc
_refine_ls_wR_factor_gt 0.1016
_refine_ls_wR_factor_ref 0.1200
_reflns_number_gt 5592
_reflns_number_total 8941
_reflns_threshold_expression 'I > 2\s(I)'
_cod_data_source_file fn3286sup1.cif
_cod_data_source_block IIb
_cod_depositor_comments 'Adding full bibliography for 2021427--2021428.cif.'
_cod_database_code 2021428
_cod_database_fobs_code 2021428

loop_
_space_group_symop_operation_xyz
'x, y, z'
'-x, -y, -z'

loop_
_atom_site_type_symbol
_atom_site_label
_atom_site_fract_x
_atom_site_fract_y
_atom_site_fract_z
_atom_site_U_iso_or_equiv
_atom_site_adp_type
_atom_site_calc_flag
_atom_site_occupancy
Cl Cl1 0.95276(5) 0.29177(5) 0.17012(4) 0.02720(13) Uani d 1
Cl Cl2 0.52146(7) -0.02334(5) 0.19381(4) 0.03354(14) Uani d 1
O O1 0.71320(16) 0.41999(14) 0.27576(10) 0.0247(3) Uani d 1
H H1 0.8040(18) 0.426(2) 0.2713(16) 0.03 Uiso d 1
N N1 0.28744(19) 0.47505(17) 0.19624(11) 0.0204(4) Uani d 1
H H3 0.289(2) 0.4058(17) 0.1797(14) 0.024 Uiso d 1
N N2 0.16606(18) 0.28860(16) 0.39389(11) 0.0194(4) Uani d 1
H H2 0.119(2) 0.3477(18) 0.3540(13) 0.023 Uiso d 1
C C1 0.6752(2) 0.31782(19) 0.25444(13) 0.0185(4) Uani d 1
C C2 0.7712(2) 0.24821(19) 0.20551(13) 0.0191(4) Uani d 1
C C3 0.7245(2) 0.14478(19) 0.18501(13) 0.0212(4) Uani d 1
H H3B 0.7902 0.0985 0.1513 0.025 Uiso calc 1
C C4 0.5803(2) 0.11067(19) 0.21476(13) 0.0215(4) Uani d 1
C C5 0.4821(2) 0.17820(18) 0.26277(13) 0.0184(4) Uani d 1
H H5A 0.3831 0.1532 0.2822 0.022 Uiso calc 1
C C6 0.5287(2) 0.28215(19) 0.28224(13) 0.0174(4) Uani d 1
C C7 0.4251(2) 0.36153(19) 0.33353(13) 0.0177(4) Uani d 1
H H7A 0.4917 0.3936 0.3672 0.021 Uiso calc 1
C C8 0.3493(2) 0.48047(19) 0.27113(13) 0.0190(4) Uani d 1
C C9 0.3287(2) 0.60401(19) 0.27694(14) 0.0204(4) Uani d 1
C C10 0.3744(2) 0.6526(2) 0.34847(15) 0.0280(5) Uani d 1
H H10A 0.4421 0.7208 0.3217 0.042 Uiso calc 1
H H10B 0.4263 0.5813 0.3921 0.042 Uiso calc 1
H H10C 0.2847 0.6873 0.3783 0.042 Uiso calc 1
C C11 0.2503(2) 0.68005(19) 0.20210(14) 0.0226(4) Uani d 1
C C12 0.1960(3) 0.8106(2) 0.17240(16) 0.0307(5) Uani d 1
H H12A 0.2114 0.8689 0.2041 0.037 Uiso calc 1
C C13 0.1200(3) 0.8528(2) 0.09637(16) 0.0375(6) Uani d 1
H H13A 0.084 0.9412 0.0753 0.045 Uiso calc 1
C C14 0.0951(3) 0.7675(2) 0.04972(16) 0.0382(6) Uani d 1
H H14A 0.0414 0.7993 -0.0021 0.046 Uiso calc 1
C C15 0.1465(3) 0.6381(2) 0.07707(14) 0.0305(5) Uani d 1
H H15A 0.1289 0.5805 0.0454 0.037 Uiso calc 1
C C16 0.2253(2) 0.5960(2) 0.15320(14) 0.0231(4) Uani d 1
C C17 0.3184(2) 0.28031(19) 0.40270(13) 0.0171(4) Uani d 1
C C18 0.3523(2) 0.19046(19) 0.48134(13) 0.0184(4) Uani d 1
C C19 0.5050(2) 0.1550(2) 0.51574(14) 0.0259(5) Uani d 1
H H19A 0.4949 0.1044 0.5787 0.039 Uiso calc 1
H H19B 0.5527 0.2337 0.5097 0.039 Uiso calc 1
H H19C 0.5673 0.1036 0.4813 0.039 Uiso calc 1
C C20 0.2131(2) 0.14161(18) 0.52471(13) 0.0180(4) Uani d 1
C C21 0.1738(2) 0.0502(2) 0.60616(14) 0.0228(4) Uani d 1
H H21A 0.2488 0.0041 0.6445 0.027 Uiso calc 1
C C22 0.0238(2) 0.0284(2) 0.62954(14) 0.0258(5) Uani d 1
H H22A -0.004 -0.0328 0.6847 0.031 Uiso calc 1
C C23 -0.0874(2) 0.0947(2) 0.57346(14) 0.0252(5) Uani d 1
H H23A -0.1895 0.0782 0.5915 0.03 Uiso calc 1
C C24 -0.0524(2) 0.1836(2) 0.49259(14) 0.0219(4) Uani d 1
H H24A -0.1282 0.2277 0.4543 0.026 Uiso calc 1
C C25 0.0985(2) 0.20628(18) 0.46908(13) 0.0176(4) Uani d 1
S S1 0.40865(7) 0.30804(6) 0.02242(4) 0.03426(15) Uani d 1
O O2 0.27909(17) 0.30604(15) 0.09106(10) 0.0307(4) Uani d 1
C C26 0.3947(6) 0.1809(3) -0.0229(2) 0.0918(15) Uani d 1
H H26A 0.4711 0.1854 -0.0733 0.138 Uiso calc 1
H H26B 0.2944 0.1887 -0.0436 0.138 Uiso calc 1
H H26C 0.411 0.098 0.0229 0.138 Uiso calc 1
C C27 0.3618(3) 0.4344(3) -0.07351(17) 0.0472(7) Uani d 1
H H27A 0.4357 0.4299 -0.1236 0.071 Uiso calc 1
H H27B 0.3625 0.5177 -0.0619 0.071 Uiso calc 1
H H27C 0.2614 0.4259 -0.0883 0.071 Uiso calc 1
S S2 0.93875(6) 0.59594(5) 0.34200(4) 0.02281(12) Uani d 1
O O3 0.96828(15) 0.48795(14) 0.29857(9) 0.0225(3) Uani d 1
C C28 0.8072(3) 0.5408(2) 0.43589(15) 0.0289(5) Uani d 1
H H28A 0.7754 0.6105 0.4631 0.043 Uiso calc 1
H H28B 0.8546 0.4667 0.4797 0.043 Uiso calc 1
H H28C 0.7193 0.5149 0.4165 0.043 Uiso calc 1
C C29 0.8165(3) 0.7148(2) 0.27206(16) 0.0330(5) Uani d 1
H H29A 0.781 0.7828 0.3003 0.049 Uiso calc 1
H H29B 0.7302 0.6744 0.2632 0.049 Uiso calc 1
H H29C 0.8712 0.7525 0.2142 0.049 Uiso calc 1

loop_
_atom_site_aniso_label
_atom_site_aniso_U_11
_atom_site_aniso_U_22
_atom_site_aniso_U_33
_atom_site_aniso_U_12
_atom_site_aniso_U_13
_atom_site_aniso_U_23
Cl1 0.0175(2) 0.0322(3) 0.0304(3) -0.0030(2) 0.0056(2) -0.0094(2)
Cl2 0.0365(3) 0.0279(3) 0.0444(3) -0.0034(2) -0.0054(3) -0.0218(3)
O1 0.0150(7) 0.0272(8) 0.0373(9) -0.0054(6) 0.0021(6) -0.0179(7)
N1 0.0212(9) 0.0207(9) 0.0199(9) 0.0007(7) 0.0002(7) -0.0088(7)
N2 0.0154(8) 0.0213(9) 0.0188(9) 0.0009(7) -0.0040(7) -0.0018(7)
C1 0.0183(9) 0.0181(10) 0.0189(10) -0.0015(7) -0.0021(8) -0.0048(8)
C2 0.0164(9) 0.0216(10) 0.0169(9) -0.0019(8) 0.0008(7) -0.0027(8)
C3 0.0237(10) 0.0219(11) 0.0169(10) 0.0027(8) 0.0001(8) -0.0066(8)
C4 0.0272(11) 0.0180(10) 0.0208(10) 0.0000(8) -0.0056(8) -0.0074(8)
C5 0.0170(9) 0.0191(10) 0.0194(10) -0.0008(7) -0.0033(8) -0.0059(8)
C6 0.0161(9) 0.0193(10) 0.0171(10) 0.0005(7) -0.0028(7) -0.0059(8)
C7 0.0158(9) 0.0202(10) 0.0193(10) -0.0028(7) 0.0004(7) -0.0092(8)
C8 0.0139(9) 0.0213(10) 0.0222(10) -0.0029(7) 0.0025(8) -0.0079(8)
C9 0.0155(9) 0.0208(10) 0.0249(11) -0.0038(8) 0.0037(8) -0.0079(8)
C10 0.0274(11) 0.0252(12) 0.0350(13) -0.0035(9) -0.0024(10) -0.0138(10)
C11 0.0202(10) 0.0208(11) 0.0243(11) -0.0023(8) 0.0048(8) -0.0051(9)
C12 0.0297(12) 0.0220(11) 0.0375(13) -0.0020(9) 0.0042(10) -0.0071(10)
C13 0.0397(14) 0.0246(12) 0.0358(14) 0.0072(10) 0.0040(11) 0.0030(11)
C14 0.0420(14) 0.0408(15) 0.0223(12) 0.0086(11) 0.0003(10) -0.0009(11)
C15 0.0342(12) 0.0335(13) 0.0207(11) 0.0043(10) 0.0001(9) -0.0071(10)
C16 0.0223(10) 0.0241(11) 0.0192(10) 0.0020(8) 0.0044(8) -0.0046(9)
C17 0.0135(9) 0.0206(10) 0.0198(10) -0.0012(7) -0.0012(7) -0.0100(8)
C18 0.0159(9) 0.0204(10) 0.0215(10) 0.0003(7) -0.0037(8) -0.0101(8)
C19 0.0228(11) 0.0286(12) 0.0268(11) -0.0004(9) -0.0086(9) -0.0071(9)
C20 0.0198(9) 0.0180(10) 0.0180(9) 0.0006(7) -0.0015(8) -0.0089(8)
C21 0.0249(10) 0.0218(11) 0.0208(10) 0.0012(8) -0.0042(8) -0.0052(8)
C22 0.0293(11) 0.0234(11) 0.0223(11) -0.0045(9) 0.0039(9) -0.0049(9)
C23 0.0198(10) 0.0237(11) 0.0308(12) -0.0042(8) 0.0042(9) -0.0076(9)
C24 0.0168(9) 0.0228(11) 0.0255(11) 0.0014(8) -0.0031(8) -0.0069(9)
C25 0.0171(9) 0.0175(10) 0.0183(10) 0.0001(7) -0.0021(7) -0.0060(8)
S1 0.0322(3) 0.0445(4) 0.0241(3) 0.0083(3) -0.0031(2) -0.0112(3)
O2 0.0337(9) 0.0352(9) 0.0244(8) -0.0039(7) 0.0028(7) -0.0123(7)
C26 0.188(5) 0.0422(19) 0.0413(18) 0.023(2) 0.001(2) -0.0234(16)
C27 0.0441(16) 0.0484(17) 0.0351(15) 0.0010(13) 0.0051(12) 0.0033(12)
S2 0.0190(2) 0.0255(3) 0.0262(3) -0.0027(2) -0.0035(2) -0.0102(2)
O3 0.0176(7) 0.0257(8) 0.0257(8) 0.0016(6) -0.0029(6) -0.0108(6)
C28 0.0323(12) 0.0315(13) 0.0264(12) -0.0040(10) 0.0023(9) -0.0151(10)
C29 0.0389(13) 0.0239(12) 0.0337(13) 0.0038(10) -0.0080(10) -0.0054(10)

loop_
_atom_type_symbol
_atom_type_description
_atom_type_scat_dispersion_real
_atom_type_scat_dispersion_imag
_atom_type_scat_source
C C 0.0033 0.0016 'International Tables Vol C Tables 4.2.6.8 and 6.1.1.4'
H H 0.0000 0.0000 'International Tables Vol C Tables 4.2.6.8 and 6.1.1.4'
N N 0.0061 0.0033 'International Tables Vol C Tables 4.2.6.8 and 6.1.1.4'
O O 0.0106 0.0060 'International Tables Vol C Tables 4.2.6.8 and 6.1.1.4'
Cl Cl 0.1484 0.1585 'International Tables Vol C Tables 4.2.6.8 and 6.1.1.4'
S S 0.1246 0.1234 'International Tables Vol C Tables 4.2.6.8 and 6.1.1.4'

loop_
_geom_angle_atom_site_label_1
_geom_angle_atom_site_label_2
_geom_angle_atom_site_label_3
_geom_angle
C1 O1 H1 114.1(17)
C16 N1 C8 108.85(17)
C16 N1 H3 126.5(15)
C8 N1 H3 124.7(15)
C25 N2 C17 108.83(16)
C25 N2 H2 125.3(15)
C17 N2 H2 124.5(15)
O1 C1 C2 124.28(18)
O1 C1 C6 116.89(17)
C2 C1 C6 118.82(18)
C3 C2 C1 121.37(18)
C3 C2 Cl1 119.28(15)
C1 C2 Cl1 119.35(15)
C4 C3 C2 118.36(18)
C4 C3 H3B 120.8
C2 C3 H3B 120.8
C3 C4 C5 121.68(19)
C3 C4 Cl2 119.23(16)
C5 C4 Cl2 119.07(16)
C6 C5 C4 119.72(18)
C6 C5 H5A 120.1
C4 C5 H5A 120.1
C5 C6 C1 120.03(18)
C5 C6 C7 122.17(17)
C1 C6 C7 117.81(17)
C17 C7 C8 114.17(15)
C17 C7 C6 112.15(16)
C8 C7 C6 111.54(16)
C17 C7 H7A 106.1
C8 C7 H7A 106.1
C6 C7 H7A 106.1
C9 C8 N1 109.68(18)
C9 C8 C7 128.71(18)
N1 C8 C7 121.60(17)
C8 C9 C11 106.87(18)
C8 C9 C10 127.59(19)
C11 C9 C10 125.52(19)
C9 C10 H10A 109.5
C9 C10 H10B 109.5
H10A C10 H10B 109.5
C9 C10 H10C 109.5
H10A C10 H10C 109.5
H10B C10 H10C 109.5
C12 C11 C16 119.1(2)
C12 C11 C9 133.9(2)
C16 C11 C9 107.05(18)
C13 C12 C11 118.7(2)
C13 C12 H12A 120.6
C11 C12 H12A 120.6
C12 C13 C14 121.1(2)
C12 C13 H13A 119.4
C14 C13 H13A 119.4
C15 C14 C13 121.8(2)
C15 C14 H14A 119.1
C13 C14 H14A 119.1
C14 C15 C16 117.1(2)
C14 C15 H15A 121.5
C16 C15 H15A 121.5
N1 C16 C15 130.2(2)
N1 C16 C11 107.54(18)
C15 C16 C11 122.2(2)
C18 C17 N2 109.88(17)
C18 C17 C7 127.48(17)
N2 C17 C7 122.63(17)
C17 C18 C20 106.51(16)
C17 C18 C19 126.09(18)
C20 C18 C19 127.37(18)
C18 C19 H19A 109.5
C18 C19 H19B 109.5
H19A C19 H19B 109.5
C18 C19 H19C 109.5
H19A C19 H19C 109.5
H19B C19 H19C 109.5
C21 C20 C25 118.78(18)
C21 C20 C18 133.83(18)
C25 C20 C18 107.39(17)
C22 C21 C20 118.79(19)
C22 C21 H21A 120.6
C20 C21 H21A 120.6
C21 C22 C23 121.15(19)
C21 C22 H22A 119.4
C23 C22 H22A 119.4
C24 C23 C22 121.52(19)
C24 C23 H23A 119.2
C22 C23 H23A 119.2
C23 C24 C25 117.45(19)
C23 C24 H24A 121.3
C25 C24 H24A 121.3
N2 C25 C24 130.35(18)
N2 C25 C20 107.35(16)
C24 C25 C20 122.30(18)
O2 S1 C26 107.07(16)
O2 S1 C27 106.71(11)
C26 S1 C27 96.12(15)
S1 C26 H26A 109.5
S1 C26 H26B 109.5
H26A C26 H26B 109.5
S1 C26 H26C 109.5
H26A C26 H26C 109.5
H26B C26 H26C 109.5
S1 C27 H27A 109.5
S1 C27 H27B 109.5
H27A C27 H27B 109.5
S1 C27 H27C 109.5
H27A C27 H27C 109.5
H27B C27 H27C 109.5
O3 S2 C28 105.76(9)
O3 S2 C29 104.70(10)
C28 S2 C29 98.67(11)
S2 C28 H28A 109.5
S2 C28 H28B 109.5
H28A C28 H28B 109.5
S2 C28 H28C 109.5
H28A C28 H28C 109.5
H28B C28 H28C 109.5
S2 C29 H29A 109.5
S2 C29 H29B 109.5
H29A C29 H29B 109.5
S2 C29 H29C 109.5
H29A C29 H29C 109.5
H29B C29 H29C 109.5

loop_
_geom_bond_atom_site_label_1
_geom_bond_atom_site_label_2
_geom_bond_distance
Cl1 C2 1.735(2)
Cl2 C4 1.745(2)
O1 C1 1.348(2)
O1 H1 0.819(16)
N1 C16 1.372(3)
N1 C8 1.384(3)
N1 H3 0.868(15)
N2 C25 1.378(3)
N2 C17 1.382(2)
N2 H2 0.860(15)
C1 C2 1.399(3)
C1 C6 1.400(3)
C2 C3 1.386(3)
C3 C4 1.381(3)
C3 H3B 0.95
C4 C5 1.385(3)
C5 C6 1.382(3)
C5 H5A 0.95
C6 C7 1.524(3)
C7 C17 1.506(3)
C7 C8 1.513(3)
C7 H7A 1.0
C8 C9 1.367(3)
C9 C11 1.429(3)
C9 C10 1.499(3)
C10 H10A 0.98
C10 H10B 0.98
C10 H10C 0.98
C11 C12 1.403(3)
C11 C16 1.416(3)
C12 C13 1.379(3)
C12 H12A 0.95
C13 C14 1.401(4)
C13 H13A 0.95
C14 C15 1.383(3)
C14 H14A 0.95
C15 C16 1.394(3)
C15 H15A 0.95
C17 C18 1.369(3)
C18 C20 1.433(3)
C18 C19 1.499(3)
C19 H19A 0.98
C19 H19B 0.98
C19 H19C 0.98
C20 C21 1.405(3)
C20 C25 1.412(3)
C21 C22 1.384(3)
C21 H21A 0.95
C22 C23 1.398(3)
C22 H22A 0.95
C23 C24 1.378(3)
C23 H23A 0.95
C24 C25 1.394(3)
C24 H24A 0.95
S1 O2 1.4910(16)
S1 C26 1.765(3)
S1 C27 1.766(3)
C26 H26A 0.98
C26 H26B 0.98
C26 H26C 0.98
C27 H27A 0.98
C27 H27B 0.98
C27 H27C 0.98
S2 O3 1.5159(15)
S2 C28 1.781(2)
S2 C29 1.784(2)
C28 H28A 0.98
C28 H28B 0.98
C28 H28C 0.98
C29 H29A 0.98
C29 H29B 0.98
C29 H29C 0.98

loop_
_geom_hbond_atom_site_label_D
_geom_hbond_atom_site_label_H
_geom_hbond_atom_site_label_A
_geom_hbond_site_symmetry_A
_geom_hbond_distance_DH
_geom_hbond_distance_HA
_geom_hbond_distance_DA
_geom_hbond_angle_DHA
O1 H1 Cl1 . 0.819(16) 2.63(2) 3.0343(15) 112.1(19)
O1 H1 S2 . 0.819(16) 2.87(2) 3.3957(15) 123.5(19)
O1 H1 O3 . 0.819(16) 1.840(18) 2.5875(19) 151.(2)
N1 H3 S1 . 0.868(15) 3.024(19) 3.7242(18) 139.1(18)
N1 H3 O2 . 0.868(15) 2.031(17) 2.841(2) 155.(2)
N2 H2 S2 1_455 0.860(15) 2.951(19) 3.6286(18) 137.1(18)
N2 H2 O3 1_455 0.860(15) 1.980(16) 2.805(2) 161.(2)

loop_
_geom_torsion_atom_site_label_1
_geom_torsion_atom_site_label_2
_geom_torsion_atom_site_label_3
_geom_torsion_atom_site_label_4
_geom_torsion
O1 C1 C2 C3 -179.29(18)
C6 C1 C2 C3 -0.6(3)
O1 C1 C2 Cl1 1.0(3)
C6 C1 C2 Cl1 179.67(15)
C1 C2 C3 C4 -0.5(3)
Cl1 C2 C3 C4 179.20(15)
C2 C3 C4 C5 1.0(3)
C2 C3 C4 Cl2 -177.35(15)
C3 C4 C5 C6 -0.4(3)
Cl2 C4 C5 C6 178.02(15)
C4 C5 C6 C1 -0.8(3)
C4 C5 C6 C7 179.01(17)
O1 C1 C6 C5 -179.94(17)
C2 C1 C6 C5 1.3(3)
O1 C1 C6 C7 0.2(3)
C2 C1 C6 C7 -178.56(17)
C5 C6 C7 C17 34.0(2)
C1 C6 C7 C17 -146.14(17)
C5 C6 C7 C8 -95.5(2)
C1 C6 C7 C8 84.4(2)
C16 N1 C8 C9 -0.3(2)
C16 N1 C8 C7 179.29(17)
C17 C7 C8 C9 95.4(2)
C6 C7 C8 C9 -136.1(2)
C17 C7 C8 N1 -84.1(2)
C6 C7 C8 N1 44.3(2)
N1 C8 C9 C11 -0.1(2)
C7 C8 C9 C11 -179.64(18)
N1 C8 C9 C10 178.40(19)
C7 C8 C9 C10 -1.2(3)
C8 C9 C11 C12 179.0(2)
C10 C9 C11 C12 0.5(4)
C8 C9 C11 C16 0.4(2)
C10 C9 C11 C16 -178.10(19)
C16 C11 C12 C13 0.0(3)
C9 C11 C12 C13 -178.4(2)
C11 C12 C13 C14 0.8(3)
C12 C13 C14 C15 -0.7(4)
C13 C14 C15 C16 -0.3(3)
C8 N1 C16 C15 -177.7(2)
C8 N1 C16 C11 0.6(2)
C14 C15 C16 N1 179.2(2)
C14 C15 C16 C11 1.1(3)
C12 C11 C16 N1 -179.42(18)
C9 C11 C16 N1 -0.6(2)
C12 C11 C16 C15 -1.0(3)
C9 C11 C16 C15 177.81(19)
C25 N2 C17 C18 2.0(2)
C25 N2 C17 C7 -177.75(17)
C8 C7 C17 C18 -160.40(19)
C6 C7 C17 C18 71.5(2)
C8 C7 C17 N2 19.3(3)
C6 C7 C17 N2 -108.8(2)
N2 C17 C18 C20 -1.0(2)
C7 C17 C18 C20 178.72(18)
N2 C17 C18 C19 -179.02(18)
C7 C17 C18 C19 0.7(3)
C17 C18 C20 C21 -179.3(2)
C19 C18 C20 C21 -1.3(4)
C17 C18 C20 C25 -0.3(2)
C19 C18 C20 C25 177.66(19)
C25 C20 C21 C22 -1.0(3)
C18 C20 C21 C22 177.9(2)
C20 C21 C22 C23 0.5(3)
C21 C22 C23 C24 0.5(3)
C22 C23 C24 C25 -0.8(3)
C17 N2 C25 C24 177.8(2)
C17 N2 C25 C20 -2.1(2)
C23 C24 C25 N2 -179.8(2)
C23 C24 C25 C20 0.2(3)
C21 C20 C25 N2 -179.32(17)
C18 C20 C25 N2 1.5(2)
C21 C20 C25 C24 0.7(3)
C18 C20 C25 C24 -178.47(18)
